data_4344456
loop_
_publ_author_name
'Prakash, Jai'
'Rohde, Gregory T.'
'Meier, Katlyn K.'
'M\"unck, Eckard'
'Que, Jr, Lawrence'

_publ_section_title
;
 Upside Down! Crystallographic and Spectroscopic Characterization of an
 [Fe(IV)(Osyn)(TMC)](2+) Complex.
;
_journal_issue 23
_journal_name_full 'Inorganic chemistry'
_journal_page_first 11055
_journal_page_last 11057
_journal_paper_doi 10.1021/acs.inorgchem.5b02011
_journal_volume 54
_journal_year 2015
_chemical_formula_moiety 'C15 H32 F3 Fe N4 O4 S, C F3 O3 S, 2(C H2 Cl2)'
_chemical_formula_sum 'C18 H36 Cl4 F6 Fe N4 O7 S2'
_chemical_formula_weight 796.28
_space_group_crystal_system monoclinic
_space_group_IT_number 14
_space_group_name_Hall '-P 2yn'
_space_group_name_H-M_alt 'P 1 21/n 1'
_symmetry_space_group_name_Hall '-P 2yn'
_symmetry_space_group_name_H-M 'P 1 21/n 1'
_atom_sites_solution_hydrogens geom
_audit_creation_method SHELXL-2014/7
_cell_angle_alpha 90
_cell_angle_beta 108.575(4)
_cell_angle_gamma 90
_cell_formula_units_Z 4
_cell_length_a 15.896(5)
_cell_length_b 12.544(4)
_cell_length_c 16.658(8)
_cell_measurement_reflns_used 3864
_cell_measurement_temperature 173(2)
_cell_measurement_theta_max 20.99
_cell_measurement_theta_min 2.24
_cell_volume 3149(2)
_computing_cell_refinement 'Bruker SAINT'
_computing_data_collection 'Bruker APEX2'
_computing_data_reduction 'Bruker SAINT'
_computing_molecular_graphics 'Bruker SHELXTL'
_computing_publication_material 'Bruker SHELXTL'
_computing_structure_refinement 'SHELXL-2014/7 (Sheldrick, 2014)'
_computing_structure_solution 'SHELXS-97 (Sheldrick, 2008)'
_diffrn_ambient_temperature 173(2)
_diffrn_measured_fraction_theta_full 0.994
_diffrn_measured_fraction_theta_max 0.994
_diffrn_measurement_device_type 'Bruker APEX-II CCD'
_diffrn_measurement_method '\f and \w scans'
_diffrn_radiation_type MoK\a
_diffrn_radiation_wavelength 0.71073
_diffrn_reflns_av_unetI/netI 0.0686
_diffrn_reflns_laue_measured_fraction_full 0.994
_diffrn_reflns_laue_measured_fraction_max 0.994
_diffrn_reflns_limit_h_max 17
_diffrn_reflns_limit_h_min -18
_diffrn_reflns_limit_k_max 14
_diffrn_reflns_limit_k_min 0
_diffrn_reflns_limit_l_max 19
_diffrn_reflns_limit_l_min 0
_diffrn_reflns_number 5489
_diffrn_reflns_point_group_measured_fraction_full 0.994
_diffrn_reflns_point_group_measured_fraction_max 0.994
_diffrn_reflns_theta_full 25.054
_diffrn_reflns_theta_max 25.054
_diffrn_reflns_theta_min 2.073
_exptl_absorpt_coefficient_mu 1.030
_exptl_absorpt_correction_T_max 0.745161
_exptl_absorpt_correction_T_min 0.626367
_exptl_absorpt_correction_type multi-scan
_exptl_absorpt_process_details 'TWINABS, R. Blessing 1995'
_exptl_crystal_colour blue
_exptl_crystal_density_diffrn 1.680
_exptl_crystal_description block
_exptl_crystal_F_000 1632
_exptl_crystal_size_max 0.25
_exptl_crystal_size_mid 0.08
_exptl_crystal_size_min 0.05
_refine_diff_density_max 0.801
_refine_diff_density_min -0.523
_refine_diff_density_rms 0.084
_refine_ls_extinction_method none
_refine_ls_goodness_of_fit_ref 1.042
_refine_ls_hydrogen_treatment constr
_refine_ls_matrix_type full
_refine_ls_number_parameters 497
_refine_ls_number_reflns 5489
_refine_ls_number_restraints 384
_refine_ls_restrained_S_all 1.030
_refine_ls_R_factor_all 0.1043
_refine_ls_R_factor_gt 0.0644
_refine_ls_shift/su_max 0.000
_refine_ls_shift/su_mean 0.000
_refine_ls_structure_factor_coef Fsqd
_refine_ls_weighting_details 'w=1/[\s^2^(Fo^2^)+(0.0457P)^2^+7.0839P] where P=(Fo^2^+2Fc^2^)/3'
_refine_ls_weighting_scheme calc
_refine_ls_wR_factor_gt 0.1284
_refine_ls_wR_factor_ref 0.1474
_reflns_Friedel_coverage 0.000
_reflns_number_gt 3802
_reflns_number_total 5489
_reflns_threshold_expression 'I > 2\s(I)'
_cod_data_source_file ic5b02011_si_002.cif
_cod_data_source_block 15037b5
_cod_depositor_comments 'Adding full bibliography for 4344456.cif.'
_cod_database_code 4344456
_shelx_shelxl_version_number 2014/7
_shelx_space_group_comment
; 
The symmetry employed for this shelxl refinement is uniquely defined 
by the following loop, which should always be used as a source of 
symmetry information in preference to the above space-group names. 
They are only intended as comments. 
;

loop_
_space_group_symop_operation_xyz
'x, y, z'
'-x+1/2, y+1/2, -z+1/2'
'-x, -y, -z'
'x-1/2, -y-1/2, z-1/2'

loop_
_atom_site_label
_atom_site_type_symbol
_atom_site_fract_x
_atom_site_fract_y
_atom_site_fract_z
_atom_site_U_iso_or_equiv
_atom_site_adp_type
_atom_site_occupancy
_atom_site_site_symmetry_order
_atom_site_calc_flag
_atom_site_refinement_flags_posn
_atom_site_refinement_flags_adp
_atom_site_refinement_flags_occupancy
_atom_site_disorder_assembly
_atom_site_disorder_group
Fe1 Fe 0.6037(4) 0.0900(6) 0.3835(4) 0.0256(7) Uani 0.568(2) 1 d D . P A 1
O1 O 0.5288(5) 0.0838(11) 0.4307(5) 0.036(3) Uani 0.568(2) 1 d D . P A 1
N1 N 0.5039(7) 0.0849(10) 0.2673(7) 0.044(3) Uani 0.568(2) 1 d D U P A 1
C1 C 0.4886(11) 0.2007(10) 0.2352(10) 0.086(4) Uani 0.568(2) 1 d D U P A 1
H1A H 0.4788 0.2017 0.1734 0.103 Uiso 0.568(2) 1 calc R U P A 1
H1B H 0.4344 0.2287 0.2448 0.103 Uiso 0.568(2) 1 calc R U P A 1
C2 C 0.5628(11) 0.2693(11) 0.2770(9) 0.074(4) Uani 0.568(2) 1 d D U P A 1
H2A H 0.5453 0.3447 0.2639 0.089 Uiso 0.568(2) 1 calc R U P A 1
H2B H 0.6129 0.2537 0.2557 0.089 Uiso 0.568(2) 1 calc R U P A 1
N2 N 0.5915(10) 0.2529(8) 0.3704(9) 0.051(2) Uani 0.568(2) 1 d D U P A 1
C3 C 0.6730(12) 0.3181(14) 0.4048(12) 0.060(3) Uani 0.568(2) 1 d D U P A 1
H3A H 0.6558 0.3942 0.4009 0.072 Uiso 0.568(2) 1 calc R U P A 1
H3B H 0.7110 0.3073 0.3686 0.072 Uiso 0.568(2) 1 calc R U P A 1
C4 C 0.7271(11) 0.2938(11) 0.4955(9) 0.072(4) Uani 0.568(2) 1 d D U P A 1
H4A H 0.6877 0.2948 0.5311 0.087 Uiso 0.568(2) 1 calc R U P A 1
H4B H 0.7724 0.3501 0.5165 0.087 Uiso 0.568(2) 1 calc R U P A 1
C5 C 0.7727(9) 0.1865(10) 0.5041(9) 0.071(3) Uani 0.568(2) 1 d D U P A 1
H5A H 0.8038 0.1815 0.4614 0.085 Uiso 0.568(2) 1 calc R U P A 1
H5B H 0.8181 0.1821 0.5608 0.085 Uiso 0.568(2) 1 calc R U P A 1
N3 N 0.7107(8) 0.0927(9) 0.4932(7) 0.052(2) Uani 0.568(2) 1 d D U P A 1
C6 C 0.7645(8) -0.0034(10) 0.4896(8) 0.062(3) Uani 0.568(2) 1 d D U P A 1
H6A H 0.7944 0.0069 0.4463 0.074 Uiso 0.568(2) 1 calc R U P A 1
H6B H 0.8106 -0.0144 0.5451 0.074 Uiso 0.568(2) 1 calc R U P A 1
C7 C 0.7054(8) -0.0978(9) 0.4678(8) 0.062(2) Uani 0.568(2) 1 d D U P A 1
H7A H 0.6875 -0.1186 0.5174 0.074 Uiso 0.568(2) 1 calc R U P A 1
H7B H 0.7379 -0.1584 0.4534 0.074 Uiso 0.568(2) 1 calc R U P A 1
N4 N 0.6224(9) -0.0734(7) 0.3923(9) 0.0449(16) Uani 0.568(2) 1 d D U P A 1
C8 C 0.6364(8) -0.1169(8) 0.3148(7) 0.051(2) Uani 0.568(2) 1 d D U P A 1
H8A H 0.6471 -0.1947 0.3213 0.061 Uiso 0.568(2) 1 calc R U P A 1
H8B H 0.6895 -0.0834 0.3066 0.061 Uiso 0.568(2) 1 calc R U P A 1
C9 C 0.5560(7) -0.0957(8) 0.2380(7) 0.045(3) Uani 0.568(2) 1 d D U P A 1
H9A H 0.5040 -0.1272 0.2497 0.054 Uiso 0.568(2) 1 calc R U P A 1
H9B H 0.5645 -0.1363 0.1901 0.054 Uiso 0.568(2) 1 calc R U P A 1
C10 C 0.5312(8) 0.0175(9) 0.2072(7) 0.048(2) Uani 0.568(2) 1 d D U P A 1
H10A H 0.5827 0.0512 0.1960 0.058 Uiso 0.568(2) 1 calc R U P A 1
H10B H 0.4820 0.0148 0.1529 0.058 Uiso 0.568(2) 1 calc R U P A 1
C11 C 0.4161(7) 0.0488(12) 0.2675(8) 0.054(3) Uani 0.568(2) 1 d D U P A 1
H11A H 0.3725 0.0610 0.2115 0.081 Uiso 0.568(2) 1 calc R U P A 1
H11B H 0.3986 0.0888 0.3102 0.081 Uiso 0.568(2) 1 calc R U P A 1
H11C H 0.4185 -0.0274 0.2809 0.081 Uiso 0.568(2) 1 calc R U P A 1
C12 C 0.5243(9) 0.2974(13) 0.4068(9) 0.060(4) Uani 0.568(2) 1 d D U P A 1
H12A H 0.5141 0.3728 0.3914 0.089 Uiso 0.568(2) 1 calc R U P A 1
H12B H 0.5461 0.2906 0.4686 0.089 Uiso 0.568(2) 1 calc R U P A 1
H12C H 0.4684 0.2580 0.3842 0.089 Uiso 0.568(2) 1 calc R U P A 1
C13 C 0.6777(9) 0.0851(14) 0.5683(7) 0.061(4) Uani 0.568(2) 1 d D U P A 1
H13A H 0.7274 0.0686 0.6192 0.091 Uiso 0.568(2) 1 calc R U P A 1
H13B H 0.6330 0.0286 0.5585 0.091 Uiso 0.568(2) 1 calc R U P A 1
H13C H 0.6511 0.1532 0.5760 0.091 Uiso 0.568(2) 1 calc R U P A 1
C14 C 0.5492(8) -0.1347(9) 0.4073(9) 0.053(3) Uani 0.568(2) 1 d D U P A 1
H14A H 0.5656 -0.2102 0.4150 0.080 Uiso 0.568(2) 1 calc R U P A 1
H14B H 0.4953 -0.1267 0.3586 0.080 Uiso 0.568(2) 1 calc R U P A 1
H14C H 0.5382 -0.1077 0.4583 0.080 Uiso 0.568(2) 1 calc R U P A 1
O2 O 0.6950(8) 0.1058(17) 0.3131(9) 0.0316(11) Uani 0.568(2) 1 d D . P A 1
O3 O 0.8068(12) 0.2281(12) 0.3020(16) 0.063(5) Uani 0.568(2) 1 d D . P A 1
O4 O 0.6787(7) 0.1997(10) 0.1802(6) 0.069(4) Uani 0.568(2) 1 d D . P A 1
S1 S 0.73804(19) 0.1603(2) 0.25761(19) 0.0390(5) Uani 0.568(2) 1 d D . P A 1
C15 C 0.7908(9) 0.0483(9) 0.2240(8) 0.049(3) Uani 0.568(2) 1 d D . P A 1
F1 F 0.8472(7) -0.0009(9) 0.2905(6) 0.088(3) Uani 0.568(2) 1 d D U P A 1
F2 F 0.8368(16) 0.083(3) 0.1751(17) 0.068(3) Uani 0.568(2) 1 d D . P A 1
F3 F 0.732(2) -0.0228(15) 0.1817(18) 0.079(6) Uani 0.568(2) 1 d D . P A 1
Fe1' Fe 0.6152(6) 0.0934(7) 0.3958(6) 0.0256(7) Uani 0.432(2) 1 d D . P A 2
O1' O 0.5588(8) 0.0815(16) 0.4614(7) 0.036(3) Uani 0.432(2) 1 d D . P A 2
N1' N 0.6364(11) -0.0698(9) 0.3991(11) 0.0449(16) Uani 0.432(2) 1 d D U P A 2
C1' C 0.5736(10) -0.1151(10) 0.3147(9) 0.051(2) Uani 0.432(2) 1 d D U P A 2
H1'A H 0.6068 -0.1668 0.2914 0.061 Uiso 0.432(2) 1 calc R U P A 2
H1'B H 0.5245 -0.1541 0.3262 0.061 Uiso 0.432(2) 1 calc R U P A 2
C2' C 0.5360(10) -0.0322(12) 0.2510(9) 0.048(2) Uani 0.432(2) 1 d D U P A 2
H2'A H 0.4840 -0.0609 0.2061 0.058 Uiso 0.432(2) 1 calc R U P A 2
H2'B H 0.5808 -0.0098 0.2246 0.058 Uiso 0.432(2) 1 calc R U P A 2
N2' N 0.5089(9) 0.0603(12) 0.2919(9) 0.044(3) Uani 0.432(2) 1 d D U P A 2
C3' C 0.4781(15) 0.1450(13) 0.2265(11) 0.086(4) Uani 0.432(2) 1 d D U P A 2
H3'A H 0.4213 0.1227 0.1845 0.103 Uiso 0.432(2) 1 calc R U P A 2
H3'B H 0.5222 0.1537 0.1964 0.103 Uiso 0.432(2) 1 calc R U P A 2
C4' C 0.4651(13) 0.2517(14) 0.2649(16) 0.108(10) Uani 0.432(2) 1 d D U P A 2
H4'A H 0.4277 0.2990 0.2201 0.130 Uiso 0.432(2) 1 calc R U P A 2
H4'B H 0.4346 0.2404 0.3076 0.130 Uiso 0.432(2) 1 calc R U P A 2
C5' C 0.5548(14) 0.3033(13) 0.3064(11) 0.074(4) Uani 0.432(2) 1 d D U P A 2
H5'A H 0.5924 0.2935 0.2696 0.089 Uiso 0.432(2) 1 calc R U P A 2
H5'B H 0.5467 0.3808 0.3124 0.089 Uiso 0.432(2) 1 calc R U P A 2
N3' N 0.6005(12) 0.2563(10) 0.3914(11) 0.051(2) Uani 0.432(2) 1 d D U P A 2
C6' C 0.6909(15) 0.3012(18) 0.4241(18) 0.060(3) Uani 0.432(2) 1 d D U P A 2
H6'A H 0.7205 0.2949 0.3803 0.072 Uiso 0.432(2) 1 calc R U P A 2
H6'B H 0.6872 0.3778 0.4368 0.072 Uiso 0.432(2) 1 calc R U P A 2
C7' C 0.7429(14) 0.2461(13) 0.5000(12) 0.071(3) Uani 0.432(2) 1 d D U P A 2
H7'A H 0.7292 0.2770 0.5491 0.085 Uiso 0.432(2) 1 calc R U P A 2
H7'B H 0.8066 0.2592 0.5085 0.085 Uiso 0.432(2) 1 calc R U P A 2
N4' N 0.7275(9) 0.1255(12) 0.4992(9) 0.052(2) Uani 0.432(2) 1 d D U P A 2
C8' C 0.8063(10) 0.0749(12) 0.4857(10) 0.062(3) Uani 0.432(2) 1 d D U P A 2
H8'A H 0.8597 0.0922 0.5339 0.074 Uiso 0.432(2) 1 calc R U P A 2
H8'B H 0.8147 0.1045 0.4337 0.074 Uiso 0.432(2) 1 calc R U P A 2
C9' C 0.7966(11) -0.0436(11) 0.4773(11) 0.062(2) Uani 0.432(2) 1 d D U P A 2
H9'A H 0.7849 -0.0698 0.5288 0.074 Uiso 0.432(2) 1 calc R U P A 2
H9'B H 0.8551 -0.0724 0.4789 0.074 Uiso 0.432(2) 1 calc R U P A 2
C10' C 0.7281(9) -0.0941(12) 0.4024(10) 0.062(2) Uani 0.432(2) 1 d D U P A 2
H10C H 0.7374 -0.0685 0.3496 0.074 Uiso 0.432(2) 1 calc R U P A 2
H10D H 0.7366 -0.1723 0.4051 0.074 Uiso 0.432(2) 1 calc R U P A 2
C11' C 0.6138(12) -0.1279(12) 0.4660(10) 0.053(3) Uani 0.432(2) 1 d D U P A 2
H11D H 0.6282 -0.2035 0.4636 0.080 Uiso 0.432(2) 1 calc R U P A 2
H11E H 0.5502 -0.1203 0.4575 0.080 Uiso 0.432(2) 1 calc R U P A 2
H11F H 0.6478 -0.0987 0.5213 0.080 Uiso 0.432(2) 1 calc R U P A 2
C12' C 0.4279(10) 0.0264(17) 0.3153(11) 0.054(3) Uani 0.432(2) 1 d D U P A 2
H12D H 0.3805 0.0046 0.2640 0.081 Uiso 0.432(2) 1 calc R U P A 2
H12E H 0.4073 0.0862 0.3419 0.081 Uiso 0.432(2) 1 calc R U P A 2
H12F H 0.4435 -0.0336 0.3550 0.081 Uiso 0.432(2) 1 calc R U P A 2
C13' C 0.5525(14) 0.2908(19) 0.4523(11) 0.060(4) Uani 0.432(2) 1 d D U P A 2
H13D H 0.5387 0.3670 0.4447 0.089 Uiso 0.432(2) 1 calc R U P A 2
H13E H 0.5905 0.2777 0.5105 0.089 Uiso 0.432(2) 1 calc R U P A 2
H13F H 0.4974 0.2501 0.4410 0.089 Uiso 0.432(2) 1 calc R U P A 2
C14' C 0.7249(12) 0.0971(19) 0.5837(9) 0.061(4) Uani 0.432(2) 1 d D U P A 2
H14D H 0.7810 0.1174 0.6262 0.091 Uiso 0.432(2) 1 calc R U P A 2
H14E H 0.7160 0.0200 0.5864 0.091 Uiso 0.432(2) 1 calc R U P A 2
H14F H 0.6758 0.1349 0.5948 0.091 Uiso 0.432(2) 1 calc R U P A 2
O2' O 0.7002(10) 0.106(2) 0.3187(12) 0.0316(11) Uani 0.432(2) 1 d D . P A 2
O3' O 0.8433(11) 0.0154(13) 0.3350(10) 0.088(3) Uani 0.432(2) 1 d D U P A 2
O4' O 0.8324(17) 0.2045(16) 0.320(2) 0.063(5) Uani 0.432(2) 1 d D . P A 2
S1' S 0.7888(2) 0.1061(3) 0.3043(2) 0.0390(5) Uani 0.432(2) 1 d D . P A 2
C15' C 0.7578(11) 0.0922(13) 0.1898(7) 0.049(3) Uani 0.432(2) 1 d D . P A 2
F1' F 0.716(3) 0.000(2) 0.164(2) 0.079(6) Uani 0.432(2) 1 d D . P A 2
F2' F 0.830(2) 0.095(4) 0.166(2) 0.068(3) Uani 0.432(2) 1 d D . P A 2
F3' F 0.7044(8) 0.1678(10) 0.1505(6) 0.058(3) Uani 0.432(2) 1 d D . P A 2
O5 O 0.7845(4) 0.8495(5) 0.8188(3) 0.0797(17) Uani 1 1 d D . . . .
O6 O 0.7542(3) 0.8348(4) 0.6691(3) 0.0643(14) Uani 1 1 d D . . . .
O7 O 0.8554(4) 0.7132(4) 0.7635(4) 0.0884(19) Uani 1 1 d D . . . .
S2 S 0.81624(13) 0.81597(13) 0.75145(11) 0.0475(5) Uani 1 1 d D . . . .
C16 C 0.9064(5) 0.9059(7) 0.7590(5) 0.075(3) Uani 1 1 d D . . . .
F4 F 0.8788(4) 1.0067(4) 0.7514(4) 0.117(2) Uani 1 1 d D . . . .
F5 F 0.9401(4) 0.8889(7) 0.6975(4) 0.153(3) Uani 1 1 d D . . . .
F6 F 0.9698(3) 0.8989(5) 0.8316(4) 0.115(2) Uani 1 1 d D . . . .
Cl1 Cl 0.62300(12) 0.57519(16) 0.51474(12) 0.0612(5) Uani 1 1 d D . . . .
Cl2 Cl 0.81188(13) 0.5727(2) 0.54327(14) 0.0806(7) Uani 1 1 d D . . . .
C18 C 0.7288(4) 0.5816(6) 0.5904(4) 0.0522(18) Uani 1 1 d D . . . .
H18A H 0.7351 0.6497 0.6218 0.063 Uiso 1 1 calc R U . . .
H18B H 0.7357 0.5227 0.6315 0.063 Uiso 1 1 calc R U . . .
Cl3 Cl 0.4985(4) 0.3587(4) 1.0603(4) 0.0857(12) Uani 0.472(4) 1 d D . P B 1
Cl4 Cl 0.4601(12) 0.1413(11) 1.0006(10) 0.069(2) Uani 0.472(4) 1 d D . P B 1
C19 C 0.5176(16) 0.2589(12) 0.9940(12) 0.071(5) Uani 0.472(4) 1 d D . P B 1
H19A H 0.4982 0.2846 0.9347 0.086 Uiso 0.472(4) 1 calc R U P B 1
H19B H 0.5820 0.2436 1.0106 0.086 Uiso 0.472(4) 1 calc R U P B 1
Cl3' Cl 0.5444(3) 0.3524(4) 1.0248(4) 0.0857(12) Uani 0.528(4) 1 d D . P B 2
Cl4' Cl 0.4769(10) 0.1387(10) 0.9785(9) 0.069(2) Uani 0.528(4) 1 d D . P B 2
C19' C 0.5108(15) 0.2578(11) 0.9425(10) 0.071(5) Uani 0.528(4) 1 d D . P B 2
H19C H 0.4612 0.2872 0.8954 0.086 Uiso 0.528(4) 1 calc R U P B 2
H19D H 0.5608 0.2429 0.9208 0.086 Uiso 0.528(4) 1 calc R U P B 2

loop_
_atom_site_aniso_label
_atom_site_aniso_U_11
_atom_site_aniso_U_22
_atom_site_aniso_U_33
_atom_site_aniso_U_23
_atom_site_aniso_U_13
_atom_site_aniso_U_12
Fe1 0.0240(15) 0.0216(5) 0.0348(17) -0.0037(9) 0.0145(14) -0.0012(8)
O1 0.031(6) 0.033(2) 0.051(7) -0.014(5) 0.025(5) -0.006(5)
N1 0.028(3) 0.048(5) 0.048(7) 0.004(5) 0.002(4) 0.004(3)
C1 0.103(8) 0.048(7) 0.076(7) 0.017(7) -0.014(6) 0.012(6)
C2 0.092(7) 0.039(7) 0.078(8) 0.003(6) 0.008(6) 0.022(6)
N2 0.057(4) 0.028(3) 0.072(6) 0.004(3) 0.027(4) 0.003(3)
C3 0.071(7) 0.040(6) 0.079(8) -0.014(4) 0.039(5) -0.012(5)
C4 0.091(11) 0.065(8) 0.066(8) -0.037(8) 0.033(7) -0.003(8)
C5 0.084(9) 0.051(6) 0.065(6) -0.029(6) 0.007(5) -0.015(6)
N3 0.059(6) 0.059(6) 0.033(4) -0.011(4) 0.008(4) 0.001(4)
C6 0.062(7) 0.065(6) 0.046(6) 0.006(6) 0.002(5) 0.023(4)
C7 0.068(5) 0.057(5) 0.069(5) 0.010(5) 0.033(4) 0.026(4)
N4 0.064(4) 0.029(3) 0.055(3) 0.008(2) 0.038(3) 0.011(3)
C8 0.070(6) 0.027(4) 0.068(5) -0.012(4) 0.041(5) -0.007(5)
C9 0.053(7) 0.034(6) 0.056(6) -0.014(6) 0.029(5) -0.012(5)
C10 0.036(5) 0.052(7) 0.053(7) -0.011(4) 0.009(5) -0.010(5)
C11 0.022(4) 0.074(7) 0.057(8) -0.020(7) -0.001(6) -0.002(4)
C12 0.049(9) 0.034(5) 0.094(11) -0.026(9) 0.020(9) 0.006(6)
C13 0.072(9) 0.082(7) 0.018(5) -0.005(5) -0.001(6) 0.008(8)
C14 0.069(7) 0.037(4) 0.071(7) 0.012(6) 0.046(5) 0.006(6)
O2 0.040(3) 0.033(2) 0.029(3) -0.002(2) 0.021(2) -0.008(2)
O3 0.057(11) 0.077(7) 0.073(10) -0.036(7) 0.046(8) -0.031(8)
O4 0.070(7) 0.091(9) 0.057(7) 0.049(6) 0.039(6) 0.027(6)
S1 0.0443(15) 0.0380(13) 0.0444(15) -0.0005(10) 0.0276(12) -0.0042(10)
C15 0.055(10) 0.053(9) 0.057(9) -0.009(7) 0.042(8) -0.007(7)
F1 0.079(4) 0.116(6) 0.094(7) 0.038(6) 0.063(6) 0.055(4)
F2 0.084(4) 0.071(7) 0.075(5) -0.010(4) 0.064(4) -0.007(4)
F3 0.111(10) 0.052(8) 0.107(11) -0.044(8) 0.081(8) -0.033(8)
Fe1' 0.0240(15) 0.0216(5) 0.0348(17) -0.0037(9) 0.0145(14) -0.0012(8)
O1' 0.031(6) 0.033(2) 0.051(7) -0.014(5) 0.025(5) -0.006(5)
N1' 0.064(4) 0.029(3) 0.055(3) 0.008(2) 0.038(3) 0.011(3)
C1' 0.070(6) 0.027(4) 0.068(5) -0.012(4) 0.041(5) -0.007(5)
C2' 0.036(5) 0.052(7) 0.053(7) -0.011(4) 0.009(5) -0.010(5)
N2' 0.028(3) 0.048(5) 0.048(7) 0.004(5) 0.002(4) 0.004(3)
C3' 0.103(8) 0.048(7) 0.076(7) 0.017(7) -0.014(6) 0.012(6)
C4' 0.081(12) 0.072(11) 0.13(2) -0.006(12) -0.019(12) 0.037(10)
C5' 0.092(7) 0.039(7) 0.078(8) 0.003(6) 0.008(6) 0.022(6)
N3' 0.057(4) 0.028(3) 0.072(6) 0.004(3) 0.027(4) 0.003(3)
C6' 0.071(7) 0.040(6) 0.079(8) -0.014(4) 0.039(5) -0.012(5)
C7' 0.084(9) 0.051(6) 0.065(6) -0.029(6) 0.007(5) -0.015(6)
N4' 0.059(6) 0.059(6) 0.033(4) -0.011(4) 0.008(4) 0.001(4)
C8' 0.062(7) 0.065(6) 0.046(6) 0.006(6) 0.002(5) 0.023(4)
C9' 0.068(5) 0.057(5) 0.069(5) 0.010(5) 0.033(4) 0.026(4)
C10' 0.068(5) 0.057(5) 0.069(5) 0.010(5) 0.033(4) 0.026(4)
C11' 0.069(7) 0.037(4) 0.071(7) 0.012(6) 0.046(5) 0.006(6)
C12' 0.022(4) 0.074(7) 0.057(8) -0.020(7) -0.001(6) -0.002(4)
C13' 0.049(9) 0.034(5) 0.094(11) -0.026(9) 0.020(9) 0.006(6)
C14' 0.072(9) 0.082(7) 0.018(5) -0.005(5) -0.001(6) 0.008(8)
O2' 0.040(3) 0.033(2) 0.029(3) -0.002(2) 0.021(2) -0.008(2)
O3' 0.079(4) 0.116(6) 0.094(7) 0.038(6) 0.063(6) 0.055(4)
O4' 0.057(11) 0.077(7) 0.073(10) -0.036(7) 0.046(8) -0.031(8)
S1' 0.0443(15) 0.0380(13) 0.0444(15) -0.0005(10) 0.0276(12) -0.0042(10)
C15' 0.055(10) 0.053(9) 0.057(9) -0.009(7) 0.042(8) -0.007(7)
F1' 0.111(10) 0.052(8) 0.107(11) -0.044(8) 0.081(8) -0.033(8)
F2' 0.084(4) 0.071(7) 0.075(5) -0.010(4) 0.064(4) -0.007(4)
F3' 0.066(8) 0.078(8) 0.037(6) 0.013(6) 0.028(6) 0.000(6)
O5 0.104(5) 0.084(4) 0.062(3) -0.004(3) 0.042(4) 0.010(3)
O6 0.070(4) 0.061(3) 0.051(3) 0.003(3) 0.004(3) 0.007(3)
O7 0.107(5) 0.048(3) 0.097(4) 0.007(3) 0.015(4) 0.039(3)
S2 0.0651(12) 0.0373(9) 0.0400(10) 0.0054(8) 0.0165(9) 0.0181(8)
C16 0.065(6) 0.089(7) 0.060(6) 0.014(5) 0.007(5) -0.009(5)
F4 0.132(5) 0.060(3) 0.120(5) 0.026(3) -0.016(4) -0.034(3)
F5 0.118(5) 0.253(9) 0.121(5) -0.004(5) 0.086(5) -0.043(5)
F6 0.071(3) 0.141(5) 0.097(4) 0.014(4) -0.025(3) 0.003(3)
Cl1 0.0473(11) 0.0698(13) 0.0615(12) -0.0069(10) 0.0102(9) 0.0061(9)
Cl2 0.0479(12) 0.1161(19) 0.0756(14) 0.0054(13) 0.0168(11) -0.0032(12)
C18 0.052(4) 0.057(5) 0.044(4) -0.003(4) 0.011(4) -0.010(4)
Cl3 0.065(3) 0.0576(16) 0.125(3) -0.010(2) 0.016(2) -0.0080(19)
Cl4 0.076(5) 0.0542(14) 0.079(7) 0.003(3) 0.030(3) -0.008(2)
C19 0.056(7) 0.051(5) 0.101(16) 0.015(10) 0.016(13) -0.006(5)
Cl3' 0.065(3) 0.0576(16) 0.125(3) -0.010(2) 0.016(2) -0.0080(19)
Cl4' 0.076(5) 0.0542(14) 0.079(7) 0.003(3) 0.030(3) -0.008(2)
C19' 0.056(7) 0.051(5) 0.101(16) 0.015(10) 0.016(13) -0.006(5)

loop_
_atom_type_symbol
_atom_type_description
_atom_type_scat_dispersion_real
_atom_type_scat_dispersion_imag
_atom_type_scat_source
C C 0.0033 0.0016 'International Tables Vol C Tables 4.2.6.8 and 6.1.1.4'
H H 0.0000 0.0000 'International Tables Vol C Tables 4.2.6.8 and 6.1.1.4'
N N 0.0061 0.0033 'International Tables Vol C Tables 4.2.6.8 and 6.1.1.4'
O O 0.0106 0.0060 'International Tables Vol C Tables 4.2.6.8 and 6.1.1.4'
F F 0.0171 0.0103 'International Tables Vol C Tables 4.2.6.8 and 6.1.1.4'
Cl Cl 0.1484 0.1585 'International Tables Vol C Tables 4.2.6.8 and 6.1.1.4'
Fe Fe 0.3463 0.8444 'International Tables Vol C Tables 4.2.6.8 and 6.1.1.4'
S S 0.1246 0.1234 'International Tables Vol C Tables 4.2.6.8 and 6.1.1.4'

loop_
_geom_angle_atom_site_label_1
_geom_angle_atom_site_label_2
_geom_angle_atom_site_label_3
_geom_angle
O1 Fe1 N2 92.3(6)
O1 Fe1 N3 95.6(5)
N2 Fe1 N3 95.8(6)
O1 Fe1 N4 91.6(6)
N2 Fe1 N4 176.1(5)
N3 Fe1 N4 83.9(6)
O1 Fe1 N1 89.4(5)
N2 Fe1 N1 85.0(6)
N3 Fe1 N1 174.9(5)
N4 Fe1 N1 94.9(7)
O1 Fe1 O2 175.3(7)
N2 Fe1 O2 84.7(7)
N3 Fe1 O2 88.4(6)
N4 Fe1 O2 91.4(6)
N1 Fe1 O2 86.7(5)
C11 N1 C10 108.1(10)
C11 N1 C1 104.3(10)
C10 N1 C1 110.7(11)
C11 N1 Fe1 116.9(8)
C10 N1 Fe1 110.3(8)
C1 N1 Fe1 106.5(8)
C2 C1 N1 112.3(10)
C2 C1 H1A 109.1
N1 C1 H1A 109.1
C2 C1 H1B 109.1
N1 C1 H1B 109.1
H1A C1 H1B 107.9
C1 C2 N2 110.7(12)
C1 C2 H2A 109.5
N2 C2 H2A 109.5
C1 C2 H2B 109.5
N2 C2 H2B 109.5
H2A C2 H2B 108.1
C3 N2 C2 105.4(10)
C3 N2 C12 106.7(12)
C2 N2 C12 110.5(11)
C3 N2 Fe1 117.7(9)
C2 N2 Fe1 103.6(8)
C12 N2 Fe1 112.6(9)
N2 C3 C4 115.1(13)
N2 C3 H3A 108.5
C4 C3 H3A 108.5
N2 C3 H3B 108.5
C4 C3 H3B 108.5
H3A C3 H3B 107.5
C3 C4 C5 112.1(14)
C3 C4 H4A 109.2
C5 C4 H4A 109.2
C3 C4 H4B 109.2
C5 C4 H4B 109.2
H4A C4 H4B 107.9
N3 C5 C4 114.1(13)
N3 C5 H5A 108.7
C4 C5 H5A 108.7
N3 C5 H5B 108.7
C4 C5 H5B 108.7
H5A C5 H5B 107.6
C6 N3 C13 109.8(11)
C6 N3 C5 106.0(10)
C13 N3 C5 109.7(10)
C6 N3 Fe1 105.8(7)
C13 N3 Fe1 109.1(8)
C5 N3 Fe1 116.3(9)
C7 C6 N3 109.2(10)
C7 C6 H6A 109.8
N3 C6 H6A 109.8
C7 C6 H6B 109.8
N3 C6 H6B 109.8
H6A C6 H6B 108.3
C6 C7 N4 110.7(9)
C6 C7 H7A 109.5
N4 C7 H7A 109.5
C6 C7 H7B 109.5
N4 C7 H7B 109.5
H7A C7 H7B 108.1
C14 N4 C8 107.5(10)
C14 N4 C7 106.0(10)
C8 N4 C7 108.1(9)
C14 N4 Fe1 115.1(7)
C8 N4 Fe1 111.1(7)
C7 N4 Fe1 108.8(8)
N4 C8 C9 110.5(10)
N4 C8 H8A 109.6
C9 C8 H8A 109.6
N4 C8 H8B 109.6
C9 C8 H8B 109.6
H8A C8 H8B 108.1
C8 C9 C10 120.5(9)
C8 C9 H9A 107.2
C10 C9 H9A 107.2
C8 C9 H9B 107.2
C10 C9 H9B 107.2
H9A C9 H9B 106.8
N1 C10 C9 114.1(10)
N1 C10 H10A 108.7
C9 C10 H10A 108.7
N1 C10 H10B 108.7
C9 C10 H10B 108.7
H10A C10 H10B 107.6
N1 C11 H11A 109.5
N1 C11 H11B 109.5
H11A C11 H11B 109.5
N1 C11 H11C 109.5
H11A C11 H11C 109.5
H11B C11 H11C 109.5
N2 C12 H12A 109.5
N2 C12 H12B 109.5
H12A C12 H12B 109.5
N2 C12 H12C 109.5
H12A C12 H12C 109.5
H12B C12 H12C 109.5
N3 C13 H13A 109.5
N3 C13 H13B 109.5
H13A C13 H13B 109.5
N3 C13 H13C 109.5
H13A C13 H13C 109.5
H13B C13 H13C 109.5
N4 C14 H14A 109.5
N4 C14 H14B 109.5
H14A C14 H14B 109.5
N4 C14 H14C 109.5
H14A C14 H14C 109.5
H14B C14 H14C 109.5
S1 O2 Fe1 155.6(13)
O3 S1 O4 116.7(11)
O3 S1 O2 113.0(12)
O4 S1 O2 114.9(8)
O3 S1 C15 105.9(10)
O4 S1 C15 103.1(6)
O2 S1 C15 100.7(8)
F3 C15 F2 109.0(16)
F3 C15 F1 107.7(15)
F2 C15 F1 107.8(15)
F3 C15 S1 111.8(15)
F2 C15 S1 109.5(14)
F1 C15 S1 110.8(8)
O1' Fe1' N2' 93.8(7)
O1' Fe1' N3' 92.0(8)
N2' Fe1' N3' 96.7(8)
O1' Fe1' N1' 90.7(7)
N2' Fe1' N1' 84.6(8)
N3' Fe1' N1' 177.0(7)
O1' Fe1' N4' 88.4(7)
N2' Fe1' N4' 177.6(6)
N3' Fe1' N4' 84.0(7)
N1' Fe1' N4' 94.6(8)
O1' Fe1' O2' 174.8(9)
N2' Fe1' O2' 91.0(7)
N3' Fe1' O2' 89.5(9)
N1' Fe1' O2' 87.7(8)
N4' Fe1' O2' 86.8(7)
C11' N1' C10' 110.3(13)
C11' N1' C1' 105.2(12)
C10' N1' C1' 107.6(12)
C11' N1' Fe1' 115.7(10)
C10' N1' Fe1' 110.9(9)
C1' N1' Fe1' 106.7(9)
C2' C1' N1' 113.0(10)
C2' C1' H1'A 109.0
N1' C1' H1'A 109.0
C2' C1' H1'B 109.0
N1' C1' H1'B 109.0
H1'A C1' H1'B 107.8
C1' C2' N2' 109.5(11)
C1' C2' H2'A 109.8
N2' C2' H2'A 109.8
C1' C2' H2'B 109.8
N2' C2' H2'B 109.8
H2'A C2' H2'B 108.2
C2' N2' C3' 107.4(12)
C2' N2' C12' 107.0(13)
C3' N2' C12' 106.2(13)
C2' N2' Fe1' 105.5(9)
C3' N2' Fe1' 117.8(11)
C12' N2' Fe1' 112.4(10)
N2' C3' C4' 112.1(16)
N2' C3' H3'A 109.2
C4' C3' H3'A 109.2
N2' C3' H3'B 109.2
C4' C3' H3'B 109.2
H3'A C3' H3'B 107.9
C5' C4' C3' 109.3(17)
C5' C4' H4'A 109.8
C3' C4' H4'A 109.8
C5' C4' H4'B 109.8
C3' C4' H4'B 109.8
H4'A C4' H4'B 108.3
N3' C5' C4' 111.4(16)
N3' C5' H5'A 109.3
C4' C5' H5'A 109.3
N3' C5' H5'B 109.3
C4' C5' H5'B 109.3
H5'A C5' H5'B 108.0
C6' N3' C5' 108.7(12)
C6' N3' C13' 106.4(15)
C5' N3' C13' 109.1(13)
C6' N3' Fe1' 106.3(11)
C5' N3' Fe1' 116.3(11)
C13' N3' Fe1' 109.7(11)
C7' C6' N3' 111.0(15)
C7' C6' H6'A 109.4
N3' C6' H6'A 109.4
C7' C6' H6'B 109.4
N3' C6' H6'B 109.4
H6'A C6' H6'B 108.0
C6' C7' N4' 114.8(13)
C6' C7' H7'A 108.6
N4' C7' H7'A 108.6
C6' C7' H7'B 108.6
N4' C7' H7'B 108.6
H7'A C7' H7'B 107.6
C14' N4' C8' 109.1(13)
C14' N4' C7' 106.5(14)
C8' N4' C7' 106.5(13)
C14' N4' Fe1' 117.8(11)
C8' N4' Fe1' 109.5(10)
C7' N4' Fe1' 106.8(10)
N4' C8' C9' 111.8(13)
N4' C8' H8'A 109.2
C9' C8' H8'A 109.2
N4' C8' H8'B 109.2
C9' C8' H8'B 109.2
H8'A C8' H8'B 107.9
C8' C9' C10' 121.3(14)
C8' C9' H9'A 107.0
C10' C9' H9'A 107.0
C8' C9' H9'B 107.0
C10' C9' H9'B 107.0
H9'A C9' H9'B 106.7
N1' C10' C9' 112.8(13)
N1' C10' H10C 109.0
C9' C10' H10C 109.0
N1' C10' H10D 109.0
C9' C10' H10D 109.0
H10C C10' H10D 107.8
N1' C11' H11D 109.5
N1' C11' H11E 109.5
H11D C11' H11E 109.5
N1' C11' H11F 109.5
H11D C11' H11F 109.5
H11E C11' H11F 109.5
N2' C12' H12D 109.5
N2' C12' H12E 109.5
H12D C12' H12E 109.5
N2' C12' H12F 109.5
H12D C12' H12F 109.5
H12E C12' H12F 109.5
N3' C13' H13D 109.5
N3' C13' H13E 109.5
H13D C13' H13E 109.5
N3' C13' H13F 109.5
H13D C13' H13F 109.5
H13E C13' H13F 109.5
N4' C14' H14D 109.5
N4' C14' H14E 109.5
H14D C14' H14E 109.5
N4' C14' H14F 109.5
H14D C14' H14F 109.5
H14E C14' H14F 109.5
S1' O2' Fe1' 153.8(13)
O4' S1' O3' 115.5(14)
O4' S1' O2' 113.9(15)
O3' S1' O2' 115.9(12)
O4' S1' C15' 103.4(15)
O3' S1' C15' 103.4(8)
O2' S1' C15' 102.3(9)
F3' C15' F2' 108.3(19)
F3' C15' F1' 107(2)
F2' C15' F1' 109(2)
F3' C15' S1' 111.9(10)
F2' C15' S1' 109.8(18)
F1' C15' S1' 111.0(19)
O7 S2 O6 115.0(3)
O7 S2 O5 113.9(4)
O6 S2 O5 113.3(3)
O7 S2 C16 104.9(4)
O6 S2 C16 104.8(3)
O5 S2 C16 103.5(4)
F6 C16 F5 108.9(7)
F6 C16 F4 106.6(7)
F5 C16 F4 106.5(7)
F6 C16 S2 112.7(6)
F5 C16 S2 110.9(6)
F4 C16 S2 111.0(6)
Cl2 C18 Cl1 111.4(4)
Cl2 C18 H18A 109.4
Cl1 C18 H18A 109.4
Cl2 C18 H18B 109.4
Cl1 C18 H18B 109.4
H18A C18 H18B 108.0
Cl4 C19 Cl3 111.1(11)
Cl4 C19 H19A 109.4
Cl3 C19 H19A 109.4
Cl4 C19 H19B 109.4
Cl3 C19 H19B 109.4
H19A C19 H19B 108.0
Cl4' C19' Cl3' 110.9(9)
Cl4' C19' H19C 109.5
Cl3' C19' H19C 109.5
Cl4' C19' H19D 109.5
Cl3' C19' H19D 109.5
H19C C19' H19D 108.0

loop_
_geom_bond_atom_site_label_1
_geom_bond_atom_site_label_2
_geom_bond_distance
Fe1 O1 1.625(4)
Fe1 N2 2.058(8)
Fe1 N3 2.062(10)
Fe1 N4 2.069(8)
Fe1 N1 2.077(10)
Fe1 O2 2.146(3)
N1 C11 1.468(13)
N1 C10 1.477(14)
N1 C1 1.540(16)
C1 C2 1.447(16)
C1 H1A 0.9900
C1 H1B 0.9900
C2 N2 1.489(15)
C2 H2A 0.9900
C2 H2B 0.9900
N2 C3 1.483(14)
N2 C12 1.495(12)
C3 C4 1.512(15)
C3 H3A 0.9900
C3 H3B 0.9900
C4 C5 1.514(14)
C4 H4A 0.9900
C4 H4B 0.9900
C5 N3 1.508(14)
C5 H5A 0.9900
C5 H5B 0.9900
N3 C6 1.490(14)
N3 C13 1.506(13)
C6 C7 1.483(14)
C6 H6A 0.9900
C6 H6B 0.9900
C7 N4 1.536(17)
C7 H7A 0.9900
C7 H7B 0.9900
N4 C14 1.480(12)
N4 C8 1.484(13)
C8 C9 1.516(12)
C8 H8A 0.9900
C8 H8B 0.9900
C9 C10 1.518(12)
C9 H9A 0.9900
C9 H9B 0.9900
C10 H10A 0.9900
C10 H10B 0.9900
C11 H11A 0.9800
C11 H11B 0.9800
C11 H11C 0.9800
C12 H12A 0.9800
C12 H12B 0.9800
C12 H12C 0.9800
C13 H13A 0.9800
C13 H13B 0.9800
C13 H13C 0.9800
C14 H14A 0.9800
C14 H14B 0.9800
C14 H14C 0.9800
O2 S1 1.481(10)
O3 S1 1.397(12)
O4 S1 1.422(9)
S1 C15 1.814(9)
C15 F3 1.320(14)
C15 F2 1.329(13)
C15 F1 1.334(13)
Fe1' O1' 1.625(4)
Fe1' N2' 2.039(12)
Fe1' N3' 2.055(10)
Fe1' N1' 2.072(10)
Fe1' N4' 2.088(12)
Fe1' O2' 2.146(4)
N1' C11' 1.469(14)
N1' C10' 1.474(15)
N1' C1' 1.55(2)
C1' C2' 1.470(16)
C1' H1'A 0.9900
C1' H1'B 0.9900
C2' N2' 1.478(16)
C2' H2'A 0.9900
C2' H2'B 0.9900
N2' C3' 1.489(15)
N2' C12' 1.521(15)
C3' C4' 1.525(17)
C3' H3'A 0.9900
C3' H3'B 0.9900
C4' C5' 1.518(17)
C4' H4'A 0.9900
C4' H4'B 0.9900
C5' N3' 1.491(16)
C5' H5'A 0.9900
C5' H5'B 0.9900
N3' C6' 1.476(17)
N3' C13' 1.513(14)
C6' C7' 1.448(18)
C6' H6'A 0.9900
C6' H6'B 0.9900
C7' N4' 1.532(18)
C7' H7'A 0.9900
C7' H7'B 0.9900
N4' C14' 1.464(15)
N4' C8' 1.483(16)
C8' C9' 1.496(14)
C8' H8'A 0.9900
C8' H8'B 0.9900
C9' C10' 1.510(14)
C9' H9'A 0.9900
C9' H9'B 0.9900
C10' H10C 0.9900
C10' H10D 0.9900
C11' H11D 0.9800
C11' H11E 0.9800
C11' H11F 0.9800
C12' H12D 0.9800
C12' H12E 0.9800
C12' H12F 0.9800
C13' H13D 0.9800
C13' H13E 0.9800
C13' H13F 0.9800
C14' H14D 0.9800
C14' H14E 0.9800
C14' H14F 0.9800
O2' S1' 1.502(10)
O3' S1' 1.423(12)
O4' S1' 1.399(14)
S1' C15' 1.819(12)
C15' F3' 1.302(14)
C15' F2' 1.327(14)
C15' F1' 1.334(16)
O5 S2 1.432(5)
O6 S2 1.432(5)
O7 S2 1.417(5)
S2 C16 1.797(8)
C16 F6 1.307(8)
C16 F5 1.315(9)
C16 F4 1.331(9)
Cl1 C18 1.753(6)
Cl2 C18 1.741(7)
C18 H18A 0.9900
C18 H18B 0.9900
Cl3 C19 1.760(15)
Cl4 C19 1.758(14)
C19 H19A 0.9900
C19 H19B 0.9900
Cl3' C19' 1.762(13)
Cl4' C19' 1.757(12)
C19' H19C 0.9900
C19' H19D 0.9900

loop_
_geom_torsion_atom_site_label_1
_geom_torsion_atom_site_label_2
_geom_torsion_atom_site_label_3
_geom_torsion_atom_site_label_4
_geom_torsion
C11 N1 C1 C2 143.2(14)
C10 N1 C1 C2 -100.9(15)
Fe1 N1 C1 C2 19.0(16)
N1 C1 C2 N2 -47.1(18)
C1 C2 N2 C3 174.0(14)
C1 C2 N2 C12 -71.1(15)
C1 C2 N2 Fe1 49.7(14)
C2 N2 C3 C4 -165.6(17)
C12 N2 C3 C4 76.8(18)
Fe1 N2 C3 C4 -51(2)
N2 C3 C4 C5 70(2)
C3 C4 C5 N3 -72.1(19)
C4 C5 N3 C6 170.9(12)
C4 C5 N3 C13 -70.6(15)
C4 C5 N3 Fe1 53.7(15)
C13 N3 C6 C7 68.8(13)
C5 N3 C6 C7 -172.8(11)
Fe1 N3 C6 C7 -48.8(12)
N3 C6 C7 N4 47.3(14)
C6 C7 N4 C14 -146.1(11)
C6 C7 N4 C8 98.9(11)
C6 C7 N4 Fe1 -21.8(12)
C14 N4 C8 C9 65.7(11)
C7 N4 C8 C9 179.7(9)
Fe1 N4 C8 C9 -61.0(11)
N4 C8 C9 C10 66.4(13)
C11 N1 C10 C9 -71.9(12)
C1 N1 C10 C9 174.6(10)
Fe1 N1 C10 C9 57.0(11)
C8 C9 C10 N1 -65.4(14)
Fe1 O2 S1 O3 84(3)
Fe1 O2 S1 O4 -53(3)
Fe1 O2 S1 C15 -163(2)
O3 S1 C15 F3 179.3(18)
O4 S1 C15 F3 -57.5(16)
O2 S1 C15 F3 61.4(16)
O3 S1 C15 F2 -59.7(19)
O4 S1 C15 F2 63.5(16)
O2 S1 C15 F2 -177.6(16)
O3 S1 C15 F1 59.1(14)
O4 S1 C15 F1 -177.7(9)
O2 S1 C15 F1 -58.7(11)
C11' N1' C1' C2' 137.5(13)
C10' N1' C1' C2' -104.9(14)
Fe1' N1' C1' C2' 14.1(15)
N1' C1' C2' N2' -42.6(17)
C1' C2' N2' C3' 175.6(14)
C1' C2' N2' C12' -70.7(15)
C1' C2' N2' Fe1' 49.2(14)
C2' N2' C3' C4' -169.1(17)
C12' N2' C3' C4' 77(2)
Fe1' N2' C3' C4' -50(2)
N2' C3' C4' C5' 77(2)
C3' C4' C5' N3' -80(2)
C4' C5' N3' C6' 173.9(19)
C4' C5' N3' C13' -70.5(19)
C4' C5' N3' Fe1' 54.1(19)
C5' N3' C6' C7' -171(2)
C13' N3' C6' C7' 72(2)
Fe1' N3' C6' C7' -45(2)
N3' C6' C7' N4' 38(3)
C6' C7' N4' C14' -139(2)
C6' C7' N4' C8' 105(2)
C6' C7' N4' Fe1' -12(2)
C14' N4' C8' C9' 69.5(17)
C7' N4' C8' C9' -175.9(13)
Fe1' N4' C8' C9' -60.8(15)
N4' C8' C9' C10' 67(2)
C11' N1' C10' C9' -72.0(17)
C1' N1' C10' C9' 173.7(12)
Fe1' N1' C10' C9' 57.5(16)
C8' C9' C10' N1' -65(2)
Fe1' O2' S1' O4' -84(4)
Fe1' O2' S1' O3' 53(4)
Fe1' O2' S1' C15' 165(4)
O4' S1' C15' F3' -61.5(17)
O3' S1' C15' F3' 177.8(13)
O2' S1' C15' F3' 57.1(16)
O4' S1' C15' F2' 59(3)
O3' S1' C15' F2' -62(2)
O2' S1' C15' F2' 177(2)
O4' S1' C15' F1' 179(2)
O3' S1' C15' F1' 58(2)
O2' S1' C15' F1' -63(2)
O7 S2 C16 F6 -58.6(7)
O6 S2 C16 F6 179.9(6)
O5 S2 C16 F6 61.0(7)
O7 S2 C16 F5 63.8(7)
O6 S2 C16 F5 -57.6(7)
O5 S2 C16 F5 -176.6(6)
O7 S2 C16 F4 -178.0(6)
O6 S2 C16 F4 60.5(7)
O5 S2 C16 F4 -58.4(6)
